data_7700010
loop_
_publ_author_name
'Koner, Abhishek'
'Gabidullin, Bulat M.'
'Kelemen, Zsolt'
'Nyul\'aszi, L\'aszl\'o'
'Nikonov, Georgii I.'
'Streubel, Rainer'

_publ_section_title
;
 7-Metalla-1,4-diphosphanorbornadienes: cycloaddition of monovalent group
 13 NacNac complexes to a stable 1,4-diphosphinine.
;
_journal_issue 23
_journal_name_full 'Dalton transactions (Cambridge, England : 2003)'
_journal_page_first 8248
_journal_page_last 8253
_journal_paper_doi 10.1039/c9dt01425j
_journal_volume 48
_journal_year 2019
_chemical_formula_sum 'C51 H77 Al N6 P2 S2'
_chemical_formula_weight 927.22
_chemical_properties_physical Air-sensitive,Moisture-sensitive,Heat-sensitive,Oxygen-sensitive
_space_group_crystal_system monoclinic
_space_group_IT_number 14
_space_group_name_Hall '-P 2yn'
_space_group_name_H-M_alt 'P 1 21/n 1'
_symmetry_space_group_name_Hall '-P 2yn'
_symmetry_space_group_name_H-M 'P 1 21/n 1'
_atom_sites_solution_hydrogens geom
_audit_creation_method SHELXL-2018/3
_audit_update_record
;
2019-02-28 deposited with the CCDC.    2019-04-29 downloaded from the CCDC.
;
_cell_angle_alpha 90
_cell_angle_beta 100.880(2)
_cell_angle_gamma 90
_cell_formula_units_Z 4
_cell_length_a 12.3978(5)
_cell_length_b 20.1923(9)
_cell_length_c 21.8157(11)
_cell_measurement_reflns_used 5144
_cell_measurement_temperature 200(2)
_cell_measurement_theta_max 23.39
_cell_measurement_theta_min 2.62
_cell_volume 5363.2(4)
_computing_cell_refinement 'APEX II (Bruker, 2009)'
_computing_data_collection 'APEX II (Bruker, 2009)'
_computing_data_reduction 'SAINT (Bruker)'
_computing_molecular_graphics 'Mercury (Macrae et al., 2008)'
_computing_publication_material 'CIFTAB (Sheldrick, 1997)'
_computing_structure_refinement 'SHELXL-2016/6 (Sheldrick, 2016)'
_computing_structure_solution 'SHELXT 2014/5 (Sheldrick, 2014)'
_diffrn_ambient_temperature 200(2)
_diffrn_measured_fraction_theta_full 0.998
_diffrn_measured_fraction_theta_max 0.933
_diffrn_measurement_device_type 'Bruker APEX-II CCD'
_diffrn_measurement_method '\f and \w scans'
_diffrn_radiation_type MoK\a
_diffrn_radiation_wavelength 0.71073
_diffrn_reflns_av_R_equivalents 0.0588
_diffrn_reflns_av_unetI/netI 0.0786
_diffrn_reflns_Laue_measured_fraction_full 0.998
_diffrn_reflns_Laue_measured_fraction_max 0.933
_diffrn_reflns_limit_h_max 17
_diffrn_reflns_limit_h_min -17
_diffrn_reflns_limit_k_max 26
_diffrn_reflns_limit_k_min -26
_diffrn_reflns_limit_l_max 29
_diffrn_reflns_limit_l_min -26
_diffrn_reflns_number 41871
_diffrn_reflns_point_group_measured_fraction_full 0.998
_diffrn_reflns_point_group_measured_fraction_max 0.933
_diffrn_reflns_theta_full 25.242
_diffrn_reflns_theta_max 30.088
_diffrn_reflns_theta_min 1.386
_exptl_absorpt_coefficient_mu 0.214
_exptl_absorpt_correction_T_max 0.7460
_exptl_absorpt_correction_T_min 0.6815
_exptl_absorpt_correction_type multi-scan
_exptl_absorpt_process_details 'SADABS, Bruker (2003)'
_exptl_crystal_colour red
_exptl_crystal_density_diffrn 1.148
_exptl_crystal_description plate
_exptl_crystal_F_000 2000
_exptl_crystal_recrystallization_method 'Re-crystallisation from solvent: ether'
_exptl_crystal_size_max 0.737
_exptl_crystal_size_mid 0.583
_exptl_crystal_size_min 0.104
_refine_diff_density_max 0.517
_refine_diff_density_min -0.271
_refine_diff_density_rms 0.059
_refine_ls_extinction_method none
_refine_ls_goodness_of_fit_ref 1.021
_refine_ls_hydrogen_treatment constr
_refine_ls_matrix_type full
_refine_ls_number_parameters 563
_refine_ls_number_reflns 14732
_refine_ls_number_restraints 0
_refine_ls_restrained_S_all 1.021
_refine_ls_R_factor_all 0.1190
_refine_ls_R_factor_gt 0.0607
_refine_ls_shift/su_max 0.001
_refine_ls_shift/su_mean 0.000
_refine_ls_structure_factor_coef Fsqd
_refine_ls_weighting_details 'w=1/[\s^2^(Fo^2^)+(0.0743P)^2^+0.4415P] where P=(Fo^2^+2Fc^2^)/3'
_refine_ls_weighting_scheme calc
_refine_ls_wR_factor_gt 0.1368
_refine_ls_wR_factor_ref 0.1638
_reflns_Friedel_coverage 0.000
_reflns_number_gt 8445
_reflns_number_total 14732
_reflns_threshold_expression 'I > 2\s(I)'
_cod_data_source_file c9dt01425j2.cif
_cod_data_source_block shelx
_cod_depositor_comments 'Adding full bibliography for 7700010--7700011.cif.'
_cod_database_code 7700010
_shelx_shelxl_version_number 2018/3
_shelx_space_group_comment
;
The symmetry employed for this shelxl refinement is uniquely defined
by the following loop, which should always be used as a source of
symmetry information in preference to the above space-group names.
They are only intended as comments.
;
_shelx_estimated_absorpt_t_min 0.858
_shelx_estimated_absorpt_t_max 0.978

loop_
_space_group_symop_operation_xyz
'x, y, z'
'-x+1/2, y+1/2, -z+1/2'
'-x, -y, -z'
'x-1/2, -y-1/2, z-1/2'

loop_
_atom_site_label
_atom_site_type_symbol
_atom_site_fract_x
_atom_site_fract_y
_atom_site_fract_z
_atom_site_U_iso_or_equiv
_atom_site_adp_type
_atom_site_occupancy
_atom_site_site_symmetry_order
_atom_site_calc_flag
_atom_site_refinement_flags_posn
_atom_site_refinement_flags_adp
Al Al 0.25264(5) 0.28746(3) 0.62374(3) 0.02869(16) Uani 1 1 d . .
P1 P 0.18992(5) 0.32570(3) 0.51776(3) 0.03204(14) Uani 1 1 d . .
P2 P 0.30332(5) 0.18390(3) 0.57606(3) 0.03250(15) Uani 1 1 d . .
S1 S -0.11590(5) 0.12323(4) 0.43887(3) 0.04777(18) Uani 1 1 d . .
S2 S 0.58796(6) 0.29853(4) 0.43250(4) 0.0552(2) Uani 1 1 d . .
N1 N 0.35953(14) 0.33861(9) 0.67634(8) 0.0304(4) Uani 1 1 d . .
N2 N 0.14882(14) 0.28916(9) 0.67681(8) 0.0323(4) Uani 1 1 d . .
N3 N 0.01723(14) 0.23074(10) 0.46927(8) 0.0332(4) Uani 1 1 d . .
N4 N 0.09352(14) 0.13748(9) 0.50421(9) 0.0337(4) Uani 1 1 d . .
N5 N 0.46314(15) 0.22868(10) 0.50108(9) 0.0364(4) Uani 1 1 d . .
N6 N 0.39122(16) 0.32307(9) 0.46654(9) 0.0359(4) Uani 1 1 d . .
C1 C 0.0876(2) 0.29738(15) 0.77828(12) 0.0521(7) Uani 1 1 d . .
H1A H 0.014217 0.294830 0.752120 0.078 Uiso 1 1 calc R U
H1B H 0.091254 0.335560 0.806337 0.078 Uiso 1 1 calc R U
H1C H 0.102421 0.256744 0.803000 0.078 Uiso 1 1 calc R U
C2 C 0.17235(19) 0.30511(12) 0.73726(11) 0.0371(5) Uani 1 1 d . .
C3 C 0.27371(19) 0.33013(13) 0.76601(10) 0.0397(6) Uani 1 1 d . .
H3A H 0.285886 0.334281 0.810154 0.048 Uiso 1 1 calc R U
C4 C 0.35938(19) 0.34978(12) 0.73700(10) 0.0362(5) Uani 1 1 d . .
C5 C 0.4533(2) 0.38609(14) 0.77678(11) 0.0467(6) Uani 1 1 d . .
H5A H 0.485906 0.416861 0.750706 0.070 Uiso 1 1 calc R U
H5B H 0.508904 0.354170 0.796179 0.070 Uiso 1 1 calc R U
H5C H 0.426089 0.410904 0.809378 0.070 Uiso 1 1 calc R U
C6 C 0.44396(18) 0.36805(12) 0.64736(10) 0.0339(5) Uani 1 1 d . .
C7 C 0.41713(19) 0.42617(12) 0.61190(11) 0.0375(5) Uani 1 1 d . .
C8 C 0.4929(2) 0.44882(14) 0.57786(12) 0.0506(7) Uani 1 1 d . .
H8A H 0.477138 0.487719 0.553305 0.061 Uiso 1 1 calc R U
C9 C 0.5907(2) 0.41646(16) 0.57865(14) 0.0598(8) Uani 1 1 d . .
H9A H 0.639890 0.431866 0.553292 0.072 Uiso 1 1 calc R U
C10 C 0.6173(2) 0.36213(15) 0.61585(14) 0.0553(7) Uani 1 1 d . .
H10A H 0.686335 0.341229 0.617049 0.066 Uiso 1 1 calc R U
C11 C 0.54599(19) 0.33682(13) 0.65188(11) 0.0404(6) Uani 1 1 d . .
C12 C 0.5824(2) 0.27906(14) 0.69588(12) 0.0468(6) Uani 1 1 d . .
H12A H 0.524752 0.271968 0.721691 0.056 Uiso 1 1 calc R U
C13 C 0.6909(2) 0.29524(19) 0.74051(17) 0.0781(10) Uani 1 1 d . .
H13A H 0.682559 0.336509 0.762794 0.117 Uiso 1 1 calc R U
H13B H 0.709443 0.259117 0.770658 0.117 Uiso 1 1 calc R U
H13C H 0.749625 0.300379 0.716490 0.117 Uiso 1 1 calc R U
C14 C 0.5941(2) 0.21510(15) 0.66097(14) 0.0576(7) Uani 1 1 d . .
H14A H 0.617513 0.179452 0.691014 0.086 Uiso 1 1 calc R U
H14B H 0.523225 0.203550 0.634913 0.086 Uiso 1 1 calc R U
H14C H 0.648966 0.221077 0.634482 0.086 Uiso 1 1 calc R U
C15 C 0.3134(2) 0.46467(13) 0.61400(12) 0.0462(6) Uani 1 1 d . .
H15A H 0.254711 0.431797 0.617910 0.055 Uiso 1 1 calc R U
C16 C 0.2708(3) 0.50702(15) 0.55699(14) 0.0644(8) Uani 1 1 d . .
H16A H 0.203718 0.529918 0.562698 0.097 Uiso 1 1 calc R U
H16B H 0.326685 0.539731 0.551614 0.097 Uiso 1 1 calc R U
H16C H 0.254614 0.478731 0.519890 0.097 Uiso 1 1 calc R U
C17 C 0.3270(4) 0.5094(2) 0.67057(16) 0.1114(17) Uani 1 1 d . .
H17A H 0.258482 0.533578 0.670535 0.167 Uiso 1 1 calc R U
H17B H 0.344897 0.482587 0.708579 0.167 Uiso 1 1 calc R U
H17C H 0.386547 0.540980 0.669231 0.167 Uiso 1 1 calc R U
C18 C 0.03688(17) 0.27435(13) 0.64614(10) 0.0369(5) Uani 1 1 d . .
C19 C -0.02454(19) 0.32619(14) 0.61262(11) 0.0436(6) Uani 1 1 d . .
C20 C -0.1234(2) 0.30919(18) 0.57448(12) 0.0558(8) Uani 1 1 d . .
H20A H -0.166871 0.342776 0.551365 0.067 Uiso 1 1 calc R U
C21 C -0.1595(2) 0.2446(2) 0.56950(14) 0.0646(9) Uani 1 1 d . .
H21A H -0.224271 0.233599 0.540505 0.077 Uiso 1 1 calc R U
C22 C -0.1033(2) 0.19660(17) 0.60573(13) 0.0589(8) Uani 1 1 d . .
H22A H -0.132176 0.152911 0.603768 0.071 Uiso 1 1 calc R U
C23 C -0.00394(19) 0.21004(14) 0.64582(11) 0.0442(6) Uani 1 1 d . .
C24 C 0.0507(2) 0.15705(14) 0.69091(13) 0.0487(7) Uani 1 1 d . .
H24A H 0.116161 0.177550 0.718095 0.058 Uiso 1 1 calc R U
C25 C -0.0307(3) 0.13614(19) 0.73341(16) 0.0767(10) Uani 1 1 d . .
H25A H -0.055156 0.175496 0.753228 0.115 Uiso 1 1 calc R U
H25B H -0.094299 0.114050 0.708170 0.115 Uiso 1 1 calc R U
H25C H 0.006078 0.105653 0.765657 0.115 Uiso 1 1 calc R U
C26 C 0.0898(3) 0.09726(16) 0.65973(14) 0.0650(8) Uani 1 1 d . .
H26A H 0.123813 0.065597 0.691647 0.098 Uiso 1 1 calc R U
H26B H 0.027163 0.076265 0.632552 0.098 Uiso 1 1 calc R U
H26C H 0.143786 0.111093 0.634766 0.098 Uiso 1 1 calc R U
C27 C 0.0117(2) 0.39775(15) 0.62081(13) 0.0553(7) Uani 1 1 d . .
H27A H 0.093771 0.398399 0.630619 0.066 Uiso 1 1 calc R U
C28 C -0.0295(4) 0.4289(2) 0.67571(17) 0.0947(13) Uani 1 1 d . .
H28A H -0.005412 0.475132 0.680352 0.142 Uiso 1 1 calc R U
H28B H -0.109953 0.427101 0.668124 0.142 Uiso 1 1 calc R U
H28C H 0.000263 0.404440 0.713975 0.142 Uiso 1 1 calc R U
C29 C -0.0253(3) 0.44089(18) 0.56363(15) 0.0770(10) Uani 1 1 d . .
H29A H 0.001261 0.486222 0.572626 0.116 Uiso 1 1 calc R U
H29B H 0.004754 0.423246 0.528507 0.116 Uiso 1 1 calc R U
H29C H -0.105684 0.441018 0.552882 0.116 Uiso 1 1 calc R U
C30 C -0.00051(18) 0.16424(12) 0.47029(10) 0.0354(5) Uani 1 1 d . .
C31 C 0.12060(17) 0.24588(11) 0.50380(10) 0.0312(5) Uani 1 1 d . .
C32 C 0.16762(17) 0.18791(11) 0.52599(10) 0.0307(5) Uani 1 1 d . .
C33 C 0.47936(19) 0.28298(12) 0.46640(11) 0.0401(6) Uani 1 1 d . .
C34 C 0.32064(18) 0.29488(11) 0.50219(10) 0.0318(5) Uani 1 1 d . .
C35 C 0.36643(17) 0.23697(11) 0.52425(10) 0.0327(5) Uani 1 1 d . .
C36 C -0.06049(18) 0.27830(13) 0.43524(11) 0.0381(5) Uani 1 1 d . .
H36A H -0.052152 0.321119 0.457744 0.046 Uiso 1 1 calc R U
H36B H -0.136172 0.262205 0.434449 0.046 Uiso 1 1 calc R U
C37 C -0.04472(19) 0.28928(13) 0.36922(11) 0.0397(6) Uani 1 1 d . .
H37A H -0.054916 0.246835 0.346140 0.048 Uiso 1 1 calc R U
H37B H 0.031183 0.304794 0.369677 0.048 Uiso 1 1 calc R U
C38 C -0.1258(2) 0.34017(15) 0.33587(13) 0.0568(7) Uani 1 1 d . .
H38A H -0.201205 0.325870 0.338404 0.068 Uiso 1 1 calc R U
H38B H -0.112238 0.383063 0.357957 0.068 Uiso 1 1 calc R U
C39 C -0.1191(3) 0.35030(17) 0.26847(13) 0.0666(9) Uani 1 1 d . .
H39A H -0.173306 0.383519 0.250093 0.100 Uiso 1 1 calc R U
H39B H -0.045286 0.365632 0.265460 0.100 Uiso 1 1 calc R U
H39C H -0.134365 0.308366 0.245883 0.100 Uiso 1 1 calc R U
C40 C 0.1152(2) 0.06618(12) 0.50979(11) 0.0411(6) Uani 1 1 d . .
H40A H 0.051840 0.043957 0.522676 0.049 Uiso 1 1 calc R U
H40B H 0.180517 0.058495 0.542848 0.049 Uiso 1 1 calc R U
C41 C 0.1346(3) 0.03561(15) 0.44964(14) 0.0612(8) Uani 1 1 d . .
H41A H 0.149920 -0.012142 0.456962 0.073 Uiso 1 1 calc R U
H41B H 0.065976 0.039335 0.418146 0.073 Uiso 1 1 calc R U
C42 C 0.2242(3) 0.06460(19) 0.42355(17) 0.0823(11) Uani 1 1 d . .
H42A H 0.292764 0.062370 0.455186 0.099 Uiso 1 1 calc R U
H42B H 0.207728 0.111878 0.414028 0.099 Uiso 1 1 calc R U
C43 C 0.2422(3) 0.0294(2) 0.36392(17) 0.0940(12) Uani 1 1 d . .
H43A H 0.302846 0.050602 0.348413 0.141 Uiso 1 1 calc R U
H43B H 0.260125 -0.017283 0.373236 0.141 Uiso 1 1 calc R U
H43C H 0.175066 0.032237 0.332067 0.141 Uiso 1 1 calc R U
C44 C 0.53238(19) 0.16947(13) 0.50640(12) 0.0443(6) Uani 1 1 d . .
H44A H 0.513666 0.140651 0.539586 0.053 Uiso 1 1 calc R U
H44B H 0.610143 0.182940 0.519269 0.053 Uiso 1 1 calc R U
C45 C 0.5202(2) 0.13023(14) 0.44676(14) 0.0557(7) Uani 1 1 d . .
H45A H 0.541571 0.158280 0.413804 0.067 Uiso 1 1 calc R U
H45B H 0.442151 0.117663 0.433034 0.067 Uiso 1 1 calc R U
C46 C 0.5903(3) 0.06816(16) 0.45473(17) 0.0698(9) Uani 1 1 d . .
H46A H 0.667621 0.081012 0.470624 0.084 Uiso 1 1 calc R U
H46B H 0.566594 0.039708 0.486680 0.084 Uiso 1 1 calc R U
C47 C 0.5854(4) 0.0283(2) 0.3959(2) 0.1110(15) Uani 1 1 d . .
H47A H 0.632626 -0.010810 0.404830 0.167 Uiso 1 1 calc R U
H47B H 0.509522 0.014123 0.380282 0.167 Uiso 1 1 calc R U
H47C H 0.610715 0.055494 0.364200 0.167 Uiso 1 1 calc R U
C48 C 0.3702(2) 0.38390(12) 0.43083(12) 0.0439(6) Uani 1 1 d . .
H48A H 0.441050 0.402910 0.424845 0.053 Uiso 1 1 calc R U
H48B H 0.335074 0.416229 0.455008 0.053 Uiso 1 1 calc R U
C49 C 0.2975(2) 0.37407(14) 0.36800(12) 0.0517(7) Uani 1 1 d . .
H49A H 0.227583 0.353298 0.373418 0.062 Uiso 1 1 calc R U
H49B H 0.334047 0.343932 0.342501 0.062 Uiso 1 1 calc R U
C50 C 0.2737(3) 0.44032(16) 0.33426(15) 0.0683(9) Uani 1 1 d . .
H50A H 0.241710 0.470933 0.361444 0.082 Uiso 1 1 calc R U
H50B H 0.343999 0.459717 0.327703 0.082 Uiso 1 1 calc R U
C51 C 0.1985(3) 0.4357(2) 0.27362(16) 0.0857(11) Uani 1 1 d . .
H51A H 0.187274 0.479871 0.254897 0.128 Uiso 1 1 calc R U
H51B H 0.230319 0.406450 0.245873 0.128 Uiso 1 1 calc R U
H51C H 0.127883 0.417683 0.279663 0.128 Uiso 1 1 calc R U

loop_
_atom_site_aniso_label
_atom_site_aniso_U_11
_atom_site_aniso_U_22
_atom_site_aniso_U_33
_atom_site_aniso_U_23
_atom_site_aniso_U_13
_atom_site_aniso_U_12
Al 0.0278(3) 0.0324(4) 0.0261(3) 0.0021(3) 0.0058(3) -0.0031(3)
P1 0.0362(3) 0.0302(3) 0.0298(3) 0.0019(2) 0.0063(2) -0.0016(2)
P2 0.0299(3) 0.0329(3) 0.0343(3) 0.0057(2) 0.0049(2) -0.0026(2)
S1 0.0381(3) 0.0590(5) 0.0430(4) -0.0001(3) -0.0006(3) -0.0172(3)
S2 0.0521(4) 0.0626(5) 0.0587(4) -0.0021(3) 0.0303(3) -0.0137(3)
N1 0.0312(9) 0.0326(11) 0.0275(9) 0.0031(8) 0.0057(7) -0.0033(8)
N2 0.0299(9) 0.0400(12) 0.0274(9) 0.0046(8) 0.0063(8) -0.0006(8)
N3 0.0305(9) 0.0370(12) 0.0312(10) 0.0039(8) 0.0034(8) -0.0015(8)
N4 0.0336(10) 0.0320(11) 0.0346(10) 0.0030(8) 0.0044(8) -0.0082(8)
N5 0.0343(10) 0.0382(12) 0.0388(11) 0.0007(9) 0.0123(9) -0.0050(9)
N6 0.0418(11) 0.0331(11) 0.0348(10) 0.0003(8) 0.0122(9) -0.0101(9)
C1 0.0476(15) 0.075(2) 0.0373(14) 0.0013(13) 0.0172(12) -0.0009(14)
C2 0.0387(12) 0.0435(15) 0.0304(12) 0.0054(10) 0.0100(10) 0.0037(11)
C3 0.0435(13) 0.0514(16) 0.0242(11) -0.0001(10) 0.0065(10) 0.0008(11)
C4 0.0398(13) 0.0369(14) 0.0304(12) 0.0003(10) 0.0024(10) 0.0007(10)
C5 0.0515(15) 0.0548(17) 0.0318(13) -0.0068(11) 0.0031(11) -0.0129(13)
C6 0.0358(12) 0.0359(13) 0.0295(11) -0.0033(9) 0.0046(9) -0.0110(10)
C7 0.0462(13) 0.0305(13) 0.0351(12) -0.0025(10) 0.0055(10) -0.0113(10)
C8 0.0618(17) 0.0423(16) 0.0482(16) 0.0056(12) 0.0120(13) -0.0194(13)
C9 0.0572(17) 0.070(2) 0.0571(18) 0.0040(15) 0.0234(14) -0.0252(16)
C10 0.0403(14) 0.064(2) 0.0649(19) -0.0022(15) 0.0193(13) -0.0103(13)
C11 0.0348(12) 0.0455(15) 0.0408(13) -0.0028(11) 0.0064(10) -0.0083(11)
C12 0.0340(12) 0.0580(18) 0.0467(15) 0.0066(13) 0.0029(11) 0.0030(12)
C13 0.0508(18) 0.096(3) 0.076(2) 0.000(2) -0.0172(16) 0.0020(18)
C14 0.0526(16) 0.0571(19) 0.0614(18) 0.0023(14) 0.0061(14) 0.0045(14)
C15 0.0601(16) 0.0324(15) 0.0466(15) 0.0036(11) 0.0109(13) -0.0012(12)
C16 0.086(2) 0.0497(19) 0.0531(17) 0.0054(14) 0.0031(16) 0.0108(16)
C17 0.174(4) 0.096(3) 0.053(2) -0.024(2) -0.007(2) 0.069(3)
C18 0.0283(11) 0.0545(16) 0.0300(12) 0.0026(10) 0.0108(9) -0.0005(11)
C19 0.0335(12) 0.0665(19) 0.0339(13) 0.0055(12) 0.0145(10) 0.0100(12)
C20 0.0288(12) 0.100(3) 0.0408(15) 0.0126(15) 0.0110(11) 0.0130(15)
C21 0.0288(13) 0.119(3) 0.0452(16) -0.0004(18) 0.0048(12) -0.0137(16)
C22 0.0431(15) 0.086(2) 0.0488(17) 0.0013(15) 0.0133(13) -0.0251(15)
C23 0.0356(12) 0.0634(18) 0.0359(13) 0.0020(12) 0.0130(11) -0.0090(12)
C24 0.0478(15) 0.0536(17) 0.0479(15) 0.0037(13) 0.0169(12) -0.0110(13)
C25 0.077(2) 0.090(3) 0.072(2) 0.0257(19) 0.0368(18) -0.0089(19)
C26 0.080(2) 0.058(2) 0.0603(19) 0.0075(15) 0.0218(17) -0.0142(16)
C27 0.0511(16) 0.062(2) 0.0539(17) 0.0081(14) 0.0127(13) 0.0201(14)
C28 0.145(4) 0.079(3) 0.064(2) -0.0018(19) 0.029(2) 0.033(3)
C29 0.096(3) 0.075(2) 0.063(2) 0.0225(17) 0.0229(18) 0.028(2)
C30 0.0338(12) 0.0432(15) 0.0296(12) 0.0013(10) 0.0074(9) -0.0051(10)
C31 0.0297(11) 0.0362(13) 0.0274(11) 0.0004(9) 0.0045(9) -0.0033(9)
C32 0.0313(11) 0.0300(13) 0.0308(11) 0.0011(9) 0.0058(9) -0.0058(9)
C33 0.0413(13) 0.0407(15) 0.0400(13) -0.0051(11) 0.0119(11) -0.0106(11)
C34 0.0359(11) 0.0305(13) 0.0304(11) -0.0008(9) 0.0102(9) -0.0077(10)
C35 0.0310(11) 0.0357(13) 0.0323(12) -0.0008(10) 0.0088(9) -0.0048(10)
C36 0.0334(12) 0.0429(15) 0.0367(13) 0.0001(10) 0.0030(10) 0.0045(10)
C37 0.0410(13) 0.0423(15) 0.0346(13) 0.0035(11) 0.0036(10) 0.0046(11)
C38 0.0651(18) 0.0567(19) 0.0458(16) 0.0062(13) 0.0030(14) 0.0140(15)
C39 0.072(2) 0.076(2) 0.0496(17) 0.0225(16) 0.0047(15) 0.0108(17)
C40 0.0464(14) 0.0325(14) 0.0441(14) 0.0057(11) 0.0076(11) -0.0066(11)
C41 0.077(2) 0.0416(17) 0.068(2) -0.0018(14) 0.0211(16) -0.0019(15)
C42 0.101(3) 0.076(3) 0.081(2) -0.0122(19) 0.044(2) -0.011(2)
C43 0.106(3) 0.108(3) 0.078(3) -0.025(2) 0.041(2) 0.000(2)
C44 0.0332(12) 0.0484(16) 0.0520(15) 0.0000(12) 0.0097(11) 0.0016(11)
C45 0.0552(17) 0.0486(18) 0.0655(19) -0.0038(14) 0.0172(14) 0.0079(13)
C46 0.0559(18) 0.055(2) 0.104(3) 0.0020(18) 0.0291(18) 0.0101(15)
C47 0.132(4) 0.077(3) 0.128(4) -0.022(3) 0.033(3) 0.040(3)
C48 0.0587(15) 0.0320(14) 0.0453(15) 0.0033(11) 0.0211(12) -0.0091(12)
C49 0.0621(17) 0.0499(17) 0.0444(15) 0.0045(12) 0.0130(13) -0.0043(14)
C50 0.087(2) 0.061(2) 0.0542(19) 0.0015(15) 0.0064(17) 0.0026(18)
C51 0.095(3) 0.093(3) 0.067(2) 0.004(2) 0.011(2) 0.015(2)

loop_
_atom_type_symbol
_atom_type_description
_atom_type_scat_dispersion_real
_atom_type_scat_dispersion_imag
_atom_type_scat_source
C C 0.0033 0.0016 'International Tables Vol C Tables 4.2.6.8 and 6.1.1.4'
H H 0.0000 0.0000 'International Tables Vol C Tables 4.2.6.8 and 6.1.1.4'
N N 0.0061 0.0033 'International Tables Vol C Tables 4.2.6.8 and 6.1.1.4'
Al Al 0.0645 0.0514 'International Tables Vol C Tables 4.2.6.8 and 6.1.1.4'
P P 0.1023 0.0942 'International Tables Vol C Tables 4.2.6.8 and 6.1.1.4'
S S 0.1246 0.1234 'International Tables Vol C Tables 4.2.6.8 and 6.1.1.4'

loop_
_geom_angle_atom_site_label_1
_geom_angle_atom_site_label_2
_geom_angle_atom_site_label_3
_geom_angle
N2 Al N1 95.68(8)
N2 Al P1 116.52(6)
N1 Al P1 117.88(6)
N2 Al P2 122.08(7)
N1 Al P2 120.93(6)
P1 Al P2 85.95(3)
C31 P1 C34 94.26(10)
C31 P1 Al 86.21(7)
C34 P1 Al 86.14(7)
C32 P2 C35 93.29(10)
C32 P2 Al 86.30(7)
C35 P2 Al 86.39(8)
C4 N1 C6 119.78(18)
C4 N1 Al 124.02(15)
C6 N1 Al 116.18(14)
C2 N2 C18 121.06(17)
C2 N2 Al 124.28(15)
C18 N2 Al 114.61(13)
C30 N3 C31 110.04(18)
C30 N3 C36 124.33(19)
C31 N3 C36 125.61(19)
C30 N4 C32 109.59(19)
C30 N4 C40 123.83(19)
C32 N4 C40 126.23(19)
C33 N5 C35 109.27(19)
C33 N5 C44 123.58(19)
C35 N5 C44 126.87(19)
C33 N6 C34 110.28(19)
C33 N6 C48 124.44(19)
C34 N6 C48 125.1(2)
C2 C1 H1A 109.5
C2 C1 H1B 109.5
H1A C1 H1B 109.5
C2 C1 H1C 109.5
H1A C1 H1C 109.5
H1B C1 H1C 109.5
N2 C2 C3 123.0(2)
N2 C2 C1 120.9(2)
C3 C2 C1 116.2(2)
C2 C3 C4 126.9(2)
C2 C3 H3A 116.5
C4 C3 H3A 116.5
N1 C4 C3 122.9(2)
N1 C4 C5 120.4(2)
C3 C4 C5 116.7(2)
C4 C5 H5A 109.5
C4 C5 H5B 109.5
H5A C5 H5B 109.5
C4 C5 H5C 109.5
H5A C5 H5C 109.5
H5B C5 H5C 109.5
C11 C6 C7 122.0(2)
C11 C6 N1 120.1(2)
C7 C6 N1 117.8(2)
C8 C7 C6 117.2(2)
C8 C7 C15 121.0(2)
C6 C7 C15 121.7(2)
C9 C8 C7 121.6(3)
C9 C8 H8A 119.2
C7 C8 H8A 119.2
C10 C9 C8 120.2(2)
C10 C9 H9A 119.9
C8 C9 H9A 119.9
C9 C10 C11 121.6(3)
C9 C10 H10A 119.2
C11 C10 H10A 119.2
C10 C11 C6 117.3(2)
C10 C11 C12 119.6(2)
C6 C11 C12 123.0(2)
C14 C12 C11 112.3(2)
C14 C12 C13 110.1(2)
C11 C12 C13 110.8(2)
C14 C12 H12A 107.8
C11 C12 H12A 107.8
C13 C12 H12A 107.8
C12 C13 H13A 109.5
C12 C13 H13B 109.5
H13A C13 H13B 109.5
C12 C13 H13C 109.5
H13A C13 H13C 109.5
H13B C13 H13C 109.5
C12 C14 H14A 109.5
C12 C14 H14B 109.5
H14A C14 H14B 109.5
C12 C14 H14C 109.5
H14A C14 H14C 109.5
H14B C14 H14C 109.5
C7 C15 C17 111.5(3)
C7 C15 C16 115.5(2)
C17 C15 C16 107.5(2)
C7 C15 H15A 107.3
C17 C15 H15A 107.3
C16 C15 H15A 107.3
C15 C16 H16A 109.5
C15 C16 H16B 109.5
H16A C16 H16B 109.5
C15 C16 H16C 109.5
H16A C16 H16C 109.5
H16B C16 H16C 109.5
C15 C17 H17A 109.5
C15 C17 H17B 109.5
H17A C17 H17B 109.5
C15 C17 H17C 109.5
H17A C17 H17C 109.5
H17B C17 H17C 109.5
C23 C18 C19 121.8(2)
C23 C18 N2 120.6(2)
C19 C18 N2 117.4(2)
C20 C19 C18 117.1(3)
C20 C19 C27 121.0(3)
C18 C19 C27 121.8(2)
C21 C20 C19 121.3(3)
C21 C20 H20A 119.4
C19 C20 H20A 119.4
C22 C21 C20 120.5(3)
C22 C21 H21A 119.8
C20 C21 H21A 119.8
C21 C22 C23 121.4(3)
C21 C22 H22A 119.3
C23 C22 H22A 119.3
C18 C23 C22 117.5(3)
C18 C23 C24 122.3(2)
C22 C23 C24 120.0(3)
C26 C24 C23 114.4(2)
C26 C24 C25 110.6(2)
C23 C24 C25 108.5(2)
C26 C24 H24A 107.7
C23 C24 H24A 107.7
C25 C24 H24A 107.7
C24 C25 H25A 109.5
C24 C25 H25B 109.5
H25A C25 H25B 109.5
C24 C25 H25C 109.5
H25A C25 H25C 109.5
H25B C25 H25C 109.5
C24 C26 H26A 109.5
C24 C26 H26B 109.5
H26A C26 H26B 109.5
C24 C26 H26C 109.5
H26A C26 H26C 109.5
H26B C26 H26C 109.5
C19 C27 C29 114.4(3)
C19 C27 C28 110.5(3)
C29 C27 C28 108.4(3)
C19 C27 H27A 107.8
C29 C27 H27A 107.8
C28 C27 H27A 107.8
C27 C28 H28A 109.5
C27 C28 H28B 109.5
H28A C28 H28B 109.5
C27 C28 H28C 109.5
H28A C28 H28C 109.5
H28B C28 H28C 109.5
C27 C29 H29A 109.5
C27 C29 H29B 109.5
H29A C29 H29B 109.5
C27 C29 H29C 109.5
H29A C29 H29C 109.5
H29B C29 H29C 109.5
N3 C30 N4 105.93(18)
N3 C30 S1 127.31(18)
N4 C30 S1 126.72(18)
C32 C31 N3 107.06(19)
C32 C31 P1 123.08(16)
N3 C31 P1 129.83(17)
C31 C32 N4 107.33(19)
C31 C32 P2 122.49(17)
N4 C32 P2 130.17(17)
N6 C33 N5 105.88(18)
N6 C33 S2 126.82(19)
N5 C33 S2 127.27(19)
C35 C34 N6 106.64(19)
C35 C34 P1 123.89(16)
N6 C34 P1 129.47(17)
C34 C35 N5 107.89(19)
C34 C35 P2 121.75(16)
N5 C35 P2 130.36(17)
N3 C36 C37 113.00(19)
N3 C36 H36A 109.0
C37 C36 H36A 109.0
N3 C36 H36B 109.0
C37 C36 H36B 109.0
H36A C36 H36B 107.8
C36 C37 C38 111.3(2)
C36 C37 H37A 109.4
C38 C37 H37A 109.4
C36 C37 H37B 109.4
C38 C37 H37B 109.4
H37A C37 H37B 108.0
C39 C38 C37 114.0(2)
C39 C38 H38A 108.8
C37 C38 H38A 108.8
C39 C38 H38B 108.8
C37 C38 H38B 108.8
H38A C38 H38B 107.7
C38 C39 H39A 109.5
C38 C39 H39B 109.5
H39A C39 H39B 109.5
C38 C39 H39C 109.5
H39A C39 H39C 109.5
H39B C39 H39C 109.5
N4 C40 C41 112.7(2)
N4 C40 H40A 109.0
C41 C40 H40A 109.0
N4 C40 H40B 109.0
C41 C40 H40B 109.0
H40A C40 H40B 107.8
C42 C41 C40 115.6(3)
C42 C41 H41A 108.4
C40 C41 H41A 108.4
C42 C41 H41B 108.4
C40 C41 H41B 108.4
H41A C41 H41B 107.4
C41 C42 C43 112.8(3)
C41 C42 H42A 109.0
C43 C42 H42A 109.0
C41 C42 H42B 109.0
C43 C42 H42B 109.0
H42A C42 H42B 107.8
C42 C43 H43A 109.5
C42 C43 H43B 109.5
H43A C43 H43B 109.5
C42 C43 H43C 109.5
H43A C43 H43C 109.5
H43B C43 H43C 109.5
N5 C44 C45 113.5(2)
N5 C44 H44A 108.9
C45 C44 H44A 108.9
N5 C44 H44B 108.9
C45 C44 H44B 108.9
H44A C44 H44B 107.7
C44 C45 C46 111.9(3)
C44 C45 H45A 109.2
C46 C45 H45A 109.2
C44 C45 H45B 109.2
C46 C45 H45B 109.2
H45A C45 H45B 107.9
C47 C46 C45 114.4(3)
C47 C46 H46A 108.7
C45 C46 H46A 108.7
C47 C46 H46B 108.7
C45 C46 H46B 108.7
H46A C46 H46B 107.6
C46 C47 H47A 109.5
C46 C47 H47B 109.5
H47A C47 H47B 109.5
C46 C47 H47C 109.5
H47A C47 H47C 109.5
H47B C47 H47C 109.5
N6 C48 C49 113.2(2)
N6 C48 H48A 108.9
C49 C48 H48A 108.9
N6 C48 H48B 108.9
C49 C48 H48B 108.9
H48A C48 H48B 107.8
C48 C49 C50 110.6(2)
C48 C49 H49A 109.5
C50 C49 H49A 109.5
C48 C49 H49B 109.5
C50 C49 H49B 109.5
H49A C49 H49B 108.1
C51 C50 C49 114.2(3)
C51 C50 H50A 108.7
C49 C50 H50A 108.7
C51 C50 H50B 108.7
C49 C50 H50B 108.7
H50A C50 H50B 107.6
C50 C51 H51A 109.5
C50 C51 H51B 109.5
H51A C51 H51B 109.5
C50 C51 H51C 109.5
H51A C51 H51C 109.5
H51B C51 H51C 109.5

loop_
_geom_bond_atom_site_label_1
_geom_bond_atom_site_label_2
_geom_bond_distance
Al N2 1.8871(18)
Al N1 1.8884(19)
Al P1 2.4222(8)
Al P2 2.4690(9)
P1 C31 1.825(2)
P1 C34 1.827(2)
P2 C32 1.827(2)
P2 C35 1.836(2)
S1 C30 1.683(2)
S2 C33 1.683(2)
N1 C4 1.343(3)
N1 C6 1.449(3)
N2 C2 1.335(3)
N2 C18 1.453(3)
N3 C30 1.361(3)
N3 C31 1.393(3)
N3 C36 1.460(3)
N4 C30 1.369(3)
N4 C32 1.393(3)
N4 C40 1.465(3)
N5 C33 1.368(3)
N5 C35 1.396(3)
N5 C44 1.464(3)
N6 C33 1.360(3)
N6 C34 1.397(3)
N6 C48 1.451(3)
C1 C2 1.511(3)
C1 H1A 0.9800
C1 H1B 0.9800
C1 H1C 0.9800
C2 C3 1.389(3)
C3 C4 1.393(3)
C3 H3A 0.9500
C4 C5 1.505(3)
C5 H5A 0.9800
C5 H5B 0.9800
C5 H5C 0.9800
C6 C11 1.400(3)
C6 C7 1.411(3)
C7 C8 1.381(3)
C7 C15 1.511(3)
C8 C9 1.374(4)
C8 H8A 0.9500
C9 C10 1.367(4)
C9 H9A 0.9500
C10 C11 1.387(3)
C10 H10A 0.9500
C11 C12 1.524(4)
C12 C14 1.520(4)
C12 C13 1.539(4)
C12 H12A 1.0000
C13 H13A 0.9800
C13 H13B 0.9800
C13 H13C 0.9800
C14 H14A 0.9800
C14 H14B 0.9800
C14 H14C 0.9800
C15 C17 1.513(4)
C15 C16 1.519(4)
C15 H15A 1.0000
C16 H16A 0.9800
C16 H16B 0.9800
C16 H16C 0.9800
C17 H17A 0.9800
C17 H17B 0.9800
C17 H17C 0.9800
C18 C23 1.393(4)
C18 C19 1.414(3)
C19 C20 1.388(4)
C19 C27 1.514(4)
C20 C21 1.376(5)
C20 H20A 0.9500
C21 C22 1.358(4)
C21 H21A 0.9500
C22 C23 1.396(4)
C22 H22A 0.9500
C23 C24 1.523(4)
C24 C26 1.510(4)
C24 C25 1.552(4)
C24 H24A 1.0000
C25 H25A 0.9800
C25 H25B 0.9800
C25 H25C 0.9800
C26 H26A 0.9800
C26 H26B 0.9800
C26 H26C 0.9800
C27 C29 1.520(4)
C27 C28 1.524(4)
C27 H27A 1.0000
C28 H28A 0.9800
C28 H28B 0.9800
C28 H28C 0.9800
C29 H29A 0.9800
C29 H29B 0.9800
C29 H29C 0.9800
C31 C32 1.356(3)
C34 C35 1.348(3)
C36 C37 1.506(3)
C36 H36A 0.9900
C36 H36B 0.9900
C37 C38 1.523(3)
C37 H37A 0.9900
C37 H37B 0.9900
C38 C39 1.502(4)
C38 H38A 0.9900
C38 H38B 0.9900
C39 H39A 0.9800
C39 H39B 0.9800
C39 H39C 0.9800
C40 C41 1.510(4)
C40 H40A 0.9900
C40 H40B 0.9900
C41 C42 1.463(4)
C41 H41A 0.9900
C41 H41B 0.9900
C42 C43 1.536(4)
C42 H42A 0.9900
C42 H42B 0.9900
C43 H43A 0.9800
C43 H43B 0.9800
C43 H43C 0.9800
C44 C45 1.506(4)
C44 H44A 0.9900
C44 H44B 0.9900
C45 C46 1.517(4)
C45 H45A 0.9900
C45 H45B 0.9900
C46 C47 1.508(5)
C46 H46A 0.9900
C46 H46B 0.9900
C47 H47A 0.9800
C47 H47B 0.9800
C47 H47C 0.9800
C48 C49 1.504(4)
C48 H48A 0.9900
C48 H48B 0.9900
C49 C50 1.529(4)
C49 H49A 0.9900
C49 H49B 0.9900
C50 C51 1.471(4)
C50 H50A 0.9900
C50 H50B 0.9900
C51 H51A 0.9800
C51 H51B 0.9800
C51 H51C 0.9800

loop_
_geom_hbond_atom_site_label_D
_geom_hbond_atom_site_label_H
_geom_hbond_atom_site_label_A
_geom_hbond_distance_DH
_geom_hbond_distance_HA
_geom_hbond_distance_DA
_geom_hbond_angle_DHA
_geom_hbond_site_symmetry_A
_geom_hbond_publ_flag
C3 H3A S1 0.95 2.97 3.877(2) 160.5 4_666 yes
C41 H41B S1 0.99 2.92 3.543(3) 121.5 . yes
C45 H45A S2 0.99 2.90 3.529(3) 121.9 . yes
C3 H3A S1 0.95 2.97 3.877(2) 160.5 4_666 yes
C41 H41B S1 0.99 2.92 3.543(3) 121.5 . yes
C45 H45A S2 0.99 2.90 3.529(3) 121.9 . yes

loop_
_geom_torsion_atom_site_label_1
_geom_torsion_atom_site_label_2
_geom_torsion_atom_site_label_3
_geom_torsion_atom_site_label_4
_geom_torsion
N2 Al N1 C4 16.5(2)
P1 Al N1 C4 140.53(17)
P2 Al N1 C4 -116.53(17)
N2 Al N1 C6 -162.03(16)
P1 Al N1 C6 -37.95(17)
P2 Al N1 C6 64.98(17)
N1 Al N2 C2 -17.2(2)
P1 Al N2 C2 -142.32(17)
P2 Al N2 C2 114.99(18)
N1 Al N2 C18 160.09(16)
P1 Al N2 C18 35.00(18)
P2 Al N2 C18 -67.69(17)
C18 N2 C2 C3 -169.0(2)
Al N2 C2 C3 8.1(3)
C18 N2 C2 C1 10.2(3)
Al N2 C2 C1 -172.62(19)
N2 C2 C3 C4 8.3(4)
C1 C2 C3 C4 -171.0(2)
C6 N1 C4 C3 171.8(2)
Al N1 C4 C3 -6.7(3)
C6 N1 C4 C5 -7.0(3)
Al N1 C4 C5 174.56(18)
C2 C3 C4 N1 -9.1(4)
C2 C3 C4 C5 169.7(2)
C4 N1 C6 C11 84.3(3)
Al N1 C6 C11 -97.1(2)
C4 N1 C6 C7 -99.4(2)
Al N1 C6 C7 79.2(2)
C11 C6 C7 C8 4.5(3)
N1 C6 C7 C8 -171.7(2)
C11 C6 C7 C15 -171.7(2)
N1 C6 C7 C15 12.1(3)
C6 C7 C8 C9 -0.3(4)
C15 C7 C8 C9 175.9(2)
C7 C8 C9 C10 -3.0(4)
C8 C9 C10 C11 2.3(5)
C9 C10 C11 C6 1.7(4)
C9 C10 C11 C12 -175.9(3)
C7 C6 C11 C10 -5.2(4)
N1 C6 C11 C10 170.9(2)
C7 C6 C11 C12 172.4(2)
N1 C6 C11 C12 -11.5(3)
C10 C11 C12 C14 -68.9(3)
C6 C11 C12 C14 113.6(3)
C10 C11 C12 C13 54.7(3)
C6 C11 C12 C13 -122.9(3)
C8 C7 C15 C17 -95.0(3)
C6 C7 C15 C17 81.1(3)
C8 C7 C15 C16 28.1(4)
C6 C7 C15 C16 -155.8(2)
C2 N2 C18 C23 -88.4(3)
Al N2 C18 C23 94.2(2)
C2 N2 C18 C19 96.8(3)
Al N2 C18 C19 -80.6(2)
C23 C18 C19 C20 -5.9(3)
N2 C18 C19 C20 168.80(19)
C23 C18 C19 C27 170.3(2)
N2 C18 C19 C27 -15.0(3)
C18 C19 C20 C21 -0.2(3)
C27 C19 C20 C21 -176.4(2)
C19 C20 C21 C22 5.2(4)
C20 C21 C22 C23 -4.4(4)
C19 C18 C23 C22 6.8(3)
N2 C18 C23 C22 -167.8(2)
C19 C18 C23 C24 -168.0(2)
N2 C18 C23 C24 17.4(3)
C21 C22 C23 C18 -1.6(4)
C21 C22 C23 C24 173.3(3)
C18 C23 C24 C26 -119.6(3)
C22 C23 C24 C26 65.8(3)
C18 C23 C24 C25 116.5(3)
C22 C23 C24 C25 -58.1(3)
C20 C19 C27 C29 -32.4(3)
C18 C19 C27 C29 151.5(2)
C20 C19 C27 C28 90.3(3)
C18 C19 C27 C28 -85.8(3)
C31 N3 C30 N4 -1.6(2)
C36 N3 C30 N4 176.79(18)
C31 N3 C30 S1 176.17(16)
C36 N3 C30 S1 -5.4(3)
C32 N4 C30 N3 2.2(2)
C40 N4 C30 N3 -171.45(19)
C32 N4 C30 S1 -175.66(17)
C40 N4 C30 S1 10.7(3)
C30 N3 C31 C32 0.5(2)
C36 N3 C31 C32 -177.91(19)
C30 N3 C31 P1 178.69(16)
C36 N3 C31 P1 0.3(3)
C34 P1 C31 C32 43.6(2)
Al P1 C31 C32 -42.24(18)
C34 P1 C31 N3 -134.3(2)
Al P1 C31 N3 139.82(19)
N3 C31 C32 N4 0.8(2)
P1 C31 C32 N4 -177.50(14)
N3 C31 C32 P2 -178.25(14)
P1 C31 C32 P2 3.4(3)
C30 N4 C32 C31 -1.9(2)
C40 N4 C32 C31 171.5(2)
C30 N4 C32 P2 177.10(17)
C40 N4 C32 P2 -9.5(3)
C35 P2 C32 C31 -49.2(2)
Al P2 C32 C31 36.95(18)
C35 P2 C32 N4 131.9(2)
Al P2 C32 N4 -141.9(2)
C34 N6 C33 N5 1.2(3)
C48 N6 C33 N5 -174.6(2)
C34 N6 C33 S2 -176.91(18)
C48 N6 C33 S2 7.3(3)
C35 N5 C33 N6 -2.1(2)
C44 N5 C33 N6 172.2(2)
C35 N5 C33 S2 175.99(18)
C44 N5 C33 S2 -9.7(3)
C33 N6 C34 C35 0.2(3)
C48 N6 C34 C35 175.9(2)
C33 N6 C34 P1 -179.02(18)
C48 N6 C34 P1 -3.3(3)
C31 P1 C34 C35 -44.1(2)
Al P1 C34 C35 41.82(19)
C31 P1 C34 N6 135.0(2)
Al P1 C34 N6 -139.1(2)
N6 C34 C35 N5 -1.5(2)
P1 C34 C35 N5 177.79(15)
N6 C34 C35 P2 178.00(15)
P1 C34 C35 P2 -2.7(3)
C33 N5 C35 C34 2.3(3)
C44 N5 C35 C34 -171.8(2)
C33 N5 C35 P2 -177.14(18)
C44 N5 C35 P2 8.8(3)
C32 P2 C35 C34 48.7(2)
Al P2 C35 C34 -37.37(19)
C32 P2 C35 N5 -132.0(2)
Al P2 C35 N5 142.0(2)
C30 N3 C36 C37 -89.3(3)
C31 N3 C36 C37 88.9(3)
N3 C36 C37 C38 -178.9(2)
C36 C37 C38 C39 -176.4(3)
C30 N4 C40 C41 69.8(3)
C32 N4 C40 C41 -102.7(3)
N4 C40 C41 C42 57.1(4)
C40 C41 C42 C43 177.7(3)
C33 N5 C44 C45 -68.8(3)
C35 N5 C44 C45 104.4(3)
N5 C44 C45 C46 -178.1(2)
C44 C45 C46 C47 -177.5(3)
C33 N6 C48 C49 93.0(3)
C34 N6 C48 C49 -82.1(3)
N6 C48 C49 C50 177.1(2)
C48 C49 C50 C51 -177.1(3)
